data_4071014
loop_
_publ_author_name
'Ionkin, Alex S.'
'Marshall, William J.'
'Adelman, Douglas J.'
'Bobik Fones, Barbara'
'Fish, Brian M.'
'Schiffhauer, Matthew F.'
'Spence, Rupert E.'
'Xie, Tuyu'

_publ_section_title
;
 High-Temperature Catalysts for the Production of \a-Olefins Based on
 Iron(II) and Cobalt(II) Tridentate Bis(imino)pyridine Complexes with a
 Double Pattern of Substitution:o-Methyl pluso-Fluorine in the Same Imino
 Arm&#x2020;
;
_journal_issue 6
_journal_name_full Organometallics
_journal_page_first 1147
_journal_paper_doi 10.1021/om701204w
_journal_volume 27
_journal_year 2008
_chemical_formula_sum 'C24 H23 Cl4 F2 Fe N3'
_chemical_formula_weight 589.10
_chemical_name_systematic
;
 ?
;
_space_group_IT_number 15
_symmetry_cell_setting monoclinic
_symmetry_space_group_name_Hall '-I 2ya'
_symmetry_space_group_name_H-M 'I 1 2/a 1'
_atom_sites_solution_hydrogens geom
_atom_sites_solution_primary direct
_atom_sites_solution_secondary difmap
_audit_creation_method SHELXL-97
_cell_angle_alpha 90.00
_cell_angle_beta 93.565(6)
_cell_angle_gamma 90.00
_cell_formula_units_Z 8
_cell_length_a 15.867(5)
_cell_length_b 15.220(5)
_cell_length_c 21.709(7)
_cell_measurement_temperature 293(2)
_cell_volume 5232(3)
_computing_cell_refinement 'Bruker XSCANS'
_computing_data_collection 'Bruker XSCANS'
_computing_data_reduction 'Bruker SHELXTL'
_computing_molecular_graphics 'Bruker SHELXTL'
_computing_publication_material 'Bruker SHELXTL'
_computing_structure_refinement 'SHELXL-97 (Sheldrick, 1997)'
_computing_structure_solution 'SHELXS-97 (Sheldrick, 1990)'
_diffrn_ambient_temperature 293(2)
_diffrn_measured_fraction_theta_full 0.993
_diffrn_measured_fraction_theta_max 0.993
_diffrn_measurement_device_type 'Bruker P4'
_diffrn_measurement_method '\w scans'
_diffrn_radiation_monochromator graphite
_diffrn_radiation_source 'fine-focus sealed tube'
_diffrn_radiation_type MoK\a
_diffrn_radiation_wavelength 0.71073
_diffrn_reflns_av_R_equivalents 0.0645
_diffrn_reflns_av_sigmaI/netI 0.0697
_diffrn_reflns_limit_h_max 19
_diffrn_reflns_limit_h_min -20
_diffrn_reflns_limit_k_max 19
_diffrn_reflns_limit_k_min -19
_diffrn_reflns_limit_l_max 27
_diffrn_reflns_limit_l_min -27
_diffrn_reflns_number 22010
_diffrn_reflns_theta_full 27.27
_diffrn_reflns_theta_max 27.27
_diffrn_reflns_theta_min 1.64
_exptl_absorpt_coefficient_mu 1.017
_exptl_absorpt_correction_type none
_exptl_crystal_colour blue
_exptl_crystal_density_diffrn 1.496
_exptl_crystal_density_method 'not measured'
_exptl_crystal_description rect.plate
_exptl_crystal_F_000 2400
_exptl_crystal_size_max 0.500
_exptl_crystal_size_mid 0.120
_exptl_crystal_size_min 0.020
_refine_diff_density_max 1.189
_refine_diff_density_min -0.824
_refine_diff_density_rms 0.094
_refine_ls_extinction_method none
_refine_ls_goodness_of_fit_ref 1.040
_refine_ls_hydrogen_treatment riding
_refine_ls_matrix_type full
_refine_ls_number_parameters 315
_refine_ls_number_reflns 5845
_refine_ls_number_restraints 0
_refine_ls_restrained_S_all 1.040
_refine_ls_R_factor_all 0.0975
_refine_ls_R_factor_gt 0.0587
_refine_ls_shift/su_max 0.000
_refine_ls_shift/su_mean 0.000
_refine_ls_structure_factor_coef Fsqd
_refine_ls_weighting_details 'calc w=1/[\s^2^(Fo^2^)+(0.0670P)^2^+14.2693P] where P=(Fo^2^+2Fc^2^)/3'
_refine_ls_weighting_scheme calc
_refine_ls_wR_factor_gt 0.1416
_refine_ls_wR_factor_ref 0.1661
_reflns_number_gt 3822
_reflns_number_total 5845
_reflns_threshold_expression >2sigma(I)
_cod_data_source_file om701204w-file001.cif
_cod_data_source_block 05239
_cod_depositor_comments
;
The following automatic conversions were performed:

'_symmetry_cell_setting' value 'Monoclinic' changed to 'monoclinic'
according to /home/saulius/struct/CIF-dictionaries/cif_core.dic
dictionary named 'cif_core.dic' version 2.4.1 from 2010-06-29.

Automatic conversion script
Id: cif_fix_values 1715 2011-07-08 13:25:40Z adriana 
;
_cod_original_sg_symbol_H-M I2/a
_cod_database_code 4071014

loop_
_symmetry_equiv_pos_as_xyz
'x, y, z'
'-x+1/2, y, -z'
'x+1/2, y+1/2, z+1/2'
'-x+1, y+1/2, -z+1/2'
'-x, -y, -z'
'x-1/2, -y, z'
'-x+1/2, -y+1/2, -z+1/2'
'x, -y+1/2, z+1/2'

loop_
_atom_site_label
_atom_site_type_symbol
_atom_site_fract_x
_atom_site_fract_y
_atom_site_fract_z
_atom_site_U_iso_or_equiv
_atom_site_adp_type
_atom_site_occupancy
_atom_site_symmetry_multiplicity
_atom_site_calc_flag
_atom_site_refinement_flags
Fe1 Fe 0.04921(3) 0.22022(4) 0.21892(3) 0.03039(17) Uani 1 1 d .
Cl1 Cl -0.07673(6) 0.18022(7) 0.16747(5) 0.0396(3) Uani 1 1 d .
Cl2 Cl 0.10869(7) 0.10759(8) 0.27655(5) 0.0442(3) Uani 1 1 d .
F1 F 0.26712(19) 0.1054(2) 0.18258(17) 0.0766(10) Uani 1 1 d .
F2 F 0.05515(15) 0.22239(19) 0.39762(11) 0.0500(7) Uani 1 1 d .
N1 N 0.1356(2) 0.2120(2) 0.14097(14) 0.0320(7) Uani 1 1 d .
N2 N 0.10077(19) 0.3466(2) 0.20821(14) 0.0290(7) Uani 1 1 d .
N3 N -0.00445(19) 0.3058(2) 0.29102(14) 0.0290(7) Uani 1 1 d .
C1 C 0.1761(2) 0.2816(3) 0.12890(18) 0.0331(9) Uani 1 1 d .
C2 C 0.1536(2) 0.3616(3) 0.16360(17) 0.0314(9) Uani 1 1 d .
C3 C 0.1816(3) 0.4459(3) 0.15158(19) 0.0384(10) Uani 1 1 d .
H3A H 0.2190 0.4556 0.1209 0.046 Uiso 1 1 calc R
C4 C 0.1532(3) 0.5151(3) 0.1859(2) 0.0397(10) Uani 1 1 d .
H4A H 0.1706 0.5722 0.1781 0.048 Uiso 1 1 calc R
C5 C 0.0986(3) 0.4990(3) 0.2319(2) 0.0381(9) Uani 1 1 d .
H5A H 0.0785 0.5448 0.2553 0.046 Uiso 1 1 calc R
C6 C 0.0744(2) 0.4127(3) 0.24232(18) 0.0293(8) Uani 1 1 d .
C7 C 0.0181(2) 0.3866(3) 0.29215(18) 0.0313(9) Uani 1 1 d .
C8 C 0.2431(3) 0.2895(3) 0.0839(2) 0.0541(13) Uani 1 1 d .
H8A H 0.2518 0.2333 0.0652 0.081 Uiso 1 1 calc R
H8B H 0.2947 0.3088 0.1051 0.081 Uiso 1 1 calc R
H8C H 0.2258 0.3314 0.0526 0.081 Uiso 1 1 calc R
C9 C -0.0051(3) 0.4543(3) 0.3377(2) 0.0453(11) Uani 1 1 d .
H9A H -0.0325 0.4265 0.3708 0.068 Uiso 1 1 calc R
H9B H -0.0428 0.4963 0.3177 0.068 Uiso 1 1 calc R
H9C H 0.0449 0.4837 0.3539 0.068 Uiso 1 1 calc R
C10 C 0.1520(3) 0.1317(3) 0.1093(2) 0.0415(10) Uani 1 1 d .
C11 C 0.2155(3) 0.0759(4) 0.1327(3) 0.0581(14) Uani 1 1 d .
C12 C 0.2331(4) -0.0058(4) 0.1106(4) 0.0772(19) Uani 1 1 d .
H12A H 0.2745 -0.0421 0.1291 0.093 Uiso 1 1 calc R
C13 C 0.1856(4) -0.0291(4) 0.0602(3) 0.0746(18) Uani 1 1 d .
H13A H 0.1958 -0.0841 0.0435 0.089 Uiso 1 1 calc R
C14 C 0.1228(4) 0.0209(4) 0.0309(3) 0.0665(16) Uani 1 1 d .
H14A H 0.0934 0.0008 -0.0048 0.080 Uiso 1 1 calc R
C15 C 0.1037(4) 0.1066(3) 0.0572(2) 0.0534(13) Uani 1 1 d .
C16 C 0.0381(4) 0.1691(4) 0.0302(2) 0.0649(16) Uani 1 1 d .
H16A H 0.0636 0.2253 0.0238 0.097 Uiso 1 1 calc R
H16B H -0.0061 0.1755 0.0581 0.097 Uiso 1 1 calc R
H16C H 0.0150 0.1466 -0.0085 0.097 Uiso 1 1 calc R
C17 C -0.0610(2) 0.2745(2) 0.33488(17) 0.0284(8) Uani 1 1 d .
C18 C -0.0301(3) 0.2300(3) 0.38698(18) 0.0352(9) Uani 1 1 d .
C19 C -0.0819(3) 0.1952(3) 0.42952(19) 0.0412(10) Uani 1 1 d .
H19A H -0.0592 0.1654 0.4641 0.049 Uiso 1 1 calc R
C20 C -0.1680(3) 0.2055(3) 0.4197(2) 0.0418(10) Uani 1 1 d .
H20A H -0.2040 0.1818 0.4475 0.050 Uiso 1 1 calc R
C21 C -0.2009(3) 0.2509(3) 0.3686(2) 0.0388(10) Uani 1 1 d .
H21A H -0.2590 0.2575 0.3626 0.047 Uiso 1 1 calc R
C22 C -0.1487(2) 0.2869(3) 0.32582(18) 0.0315(8) Uani 1 1 d .
C23 C -0.1831(3) 0.3384(3) 0.27196(19) 0.0370(9) Uani 1 1 d .
H23A H -0.2436 0.3336 0.2688 0.055 Uiso 1 1 calc R
H23B H -0.1607 0.3160 0.2350 0.055 Uiso 1 1 calc R
H23C H -0.1674 0.3990 0.2772 0.055 Uiso 1 1 calc R
Cl24 Cl 0.37468(12) 0.47438(11) 0.01803(7) 0.0883(6) Uani 1 1 d .
Cl25 Cl 0.42404(11) 0.61114(10) 0.10626(7) 0.0713(4) Uani 1 1 d .
C24 C 0.4369(4) 0.5020(3) 0.0849(2) 0.0573(13) Uani 1 1 d .
H24C H 0.4219 0.4641 0.1185 0.069 Uiso 1 1 calc R
H24A H 0.4958 0.4916 0.0778 0.069 Uiso 1 1 calc R

loop_
_atom_site_aniso_label
_atom_site_aniso_U_11
_atom_site_aniso_U_22
_atom_site_aniso_U_33
_atom_site_aniso_U_23
_atom_site_aniso_U_13
_atom_site_aniso_U_12
Fe1 0.0311(3) 0.0296(3) 0.0312(3) 0.0003(2) 0.0084(2) -0.0025(2)
Cl1 0.0321(5) 0.0383(6) 0.0479(6) -0.0009(5) -0.0019(4) 0.0006(4)
Cl2 0.0480(6) 0.0475(6) 0.0374(6) 0.0098(5) 0.0044(5) 0.0082(5)
F1 0.0488(17) 0.092(3) 0.087(2) 0.021(2) -0.0101(17) 0.0156(17)
F2 0.0358(13) 0.0733(19) 0.0406(14) 0.0077(13) 0.0007(11) 0.0096(13)
N1 0.0340(18) 0.0361(19) 0.0265(16) 0.0015(14) 0.0063(14) 0.0003(14)
N2 0.0281(16) 0.0319(18) 0.0271(16) 0.0037(14) 0.0012(13) -0.0011(13)
N3 0.0271(16) 0.0351(18) 0.0253(16) 0.0018(14) 0.0061(13) 0.0022(13)
C1 0.031(2) 0.040(2) 0.029(2) 0.0036(18) 0.0044(16) 0.0000(18)
C2 0.0277(19) 0.039(2) 0.0278(19) 0.0083(17) 0.0018(16) -0.0004(16)
C3 0.036(2) 0.042(2) 0.037(2) 0.0091(19) 0.0061(18) -0.0036(19)
C4 0.044(2) 0.035(2) 0.042(2) 0.0088(19) 0.008(2) -0.0055(19)
C5 0.041(2) 0.034(2) 0.039(2) 0.0006(19) 0.0047(19) -0.0026(18)
C6 0.0262(19) 0.030(2) 0.032(2) 0.0025(17) 0.0023(16) 0.0014(15)
C7 0.0279(19) 0.031(2) 0.036(2) 0.0044(17) 0.0035(17) 0.0022(16)
C8 0.060(3) 0.051(3) 0.055(3) 0.000(2) 0.030(3) -0.003(2)
C9 0.055(3) 0.035(2) 0.047(3) -0.006(2) 0.019(2) -0.006(2)
C10 0.048(3) 0.040(2) 0.039(2) -0.001(2) 0.018(2) -0.004(2)
C11 0.052(3) 0.051(3) 0.075(4) 0.007(3) 0.037(3) 0.007(2)
C12 0.080(4) 0.056(4) 0.101(5) 0.016(4) 0.046(4) 0.016(3)
C13 0.090(5) 0.062(4) 0.077(4) 0.005(3) 0.054(4) 0.011(3)
C14 0.084(4) 0.068(4) 0.050(3) -0.009(3) 0.029(3) -0.022(3)
C15 0.075(3) 0.050(3) 0.037(2) -0.001(2) 0.020(2) -0.012(3)
C16 0.074(4) 0.087(4) 0.031(2) 0.014(3) -0.018(2) -0.023(3)
C17 0.0314(19) 0.0251(19) 0.0293(19) -0.0010(16) 0.0064(16) 0.0006(15)
C18 0.031(2) 0.043(2) 0.031(2) -0.0026(18) -0.0002(16) 0.0027(18)
C19 0.056(3) 0.041(2) 0.027(2) 0.0026(18) 0.010(2) 0.001(2)
C20 0.045(2) 0.045(3) 0.038(2) -0.001(2) 0.016(2) -0.008(2)
C21 0.032(2) 0.040(2) 0.046(2) -0.007(2) 0.0121(19) -0.0034(17)
C22 0.033(2) 0.028(2) 0.033(2) -0.0014(17) 0.0027(17) 0.0007(16)
C23 0.031(2) 0.039(2) 0.041(2) 0.0076(19) 0.0002(18) 0.0020(18)
Cl24 0.1257(14) 0.0796(11) 0.0561(8) 0.0101(8) -0.0209(9) -0.0514(10)
Cl25 0.0913(11) 0.0583(9) 0.0623(8) -0.0081(7) -0.0106(8) 0.0083(8)
C24 0.085(4) 0.047(3) 0.039(3) 0.000(2) -0.002(3) -0.003(3)

loop_
_atom_type_symbol
_atom_type_description
_atom_type_scat_dispersion_real
_atom_type_scat_dispersion_imag
_atom_type_scat_source
C C 0.0033 0.0016 'International Tables Vol C Tables 4.2.6.8 and 6.1.1.4'
H H 0.0000 0.0000 'International Tables Vol C Tables 4.2.6.8 and 6.1.1.4'
Cl Cl 0.1484 0.1585 'International Tables Vol C Tables 4.2.6.8 and 6.1.1.4'
F F 0.0171 0.0103 'International Tables Vol C Tables 4.2.6.8 and 6.1.1.4'
Fe Fe 0.3463 0.8444 'International Tables Vol C Tables 4.2.6.8 and 6.1.1.4'
N N 0.0061 0.0033 'International Tables Vol C Tables 4.2.6.8 and 6.1.1.4'

loop_
_geom_angle_atom_site_label_1
_geom_angle_atom_site_label_2
_geom_angle_atom_site_label_3
_geom_angle
N2 Fe1 N3 73.39(12)
N2 Fe1 N1 73.07(12)
N3 Fe1 N1 146.45(12)
N2 Fe1 Cl2 126.39(9)
N3 Fe1 Cl2 102.41(9)
N1 Fe1 Cl2 96.86(9)
N2 Fe1 Cl1 121.14(9)
N3 Fe1 Cl1 97.81(9)
N1 Fe1 Cl1 99.86(9)
Cl2 Fe1 Cl1 112.43(5)
C1 N1 C10 120.1(3)
C1 N1 Fe1 116.6(3)
C10 N1 Fe1 123.1(3)
C6 N2 C2 120.3(3)
C6 N2 Fe1 119.4(2)
C2 N2 Fe1 120.0(3)
C7 N3 C17 119.5(3)
C7 N3 Fe1 116.9(3)
C17 N3 Fe1 123.5(2)
N1 C1 C2 115.9(3)
N1 C1 C8 126.2(4)
C2 C1 C8 118.0(4)
N2 C2 C3 121.1(4)
N2 C2 C1 114.1(3)
C3 C2 C1 124.9(4)
C4 C3 C2 118.9(4)
C3 C4 C5 119.6(4)
C4 C5 C6 118.4(4)
N2 C6 C5 121.6(4)
N2 C6 C7 115.0(3)
C5 C6 C7 123.4(4)
N3 C7 C9 126.6(4)
N3 C7 C6 114.8(4)
C9 C7 C6 118.6(3)
C15 C10 C11 118.9(5)
C15 C10 N1 121.4(4)
C11 C10 N1 119.6(4)
C12 C11 C10 125.9(6)
C12 C11 F1 116.3(6)
C10 C11 F1 117.8(5)
C13 C12 C11 114.3(6)
C12 C13 C14 125.9(6)
C13 C14 C15 118.3(6)
C10 C15 C14 116.6(5)
C10 C15 C16 118.7(5)
C14 C15 C16 124.6(5)
C18 C17 C22 118.5(4)
C18 C17 N3 120.2(3)
C22 C17 N3 121.3(3)
F2 C18 C19 118.7(4)
F2 C18 C17 118.6(4)
C19 C18 C17 122.7(4)
C20 C19 C18 118.6(4)
C19 C20 C21 120.2(4)
C20 C21 C22 121.4(4)
C21 C22 C17 118.5(4)
C21 C22 C23 121.9(4)
C17 C22 C23 119.6(4)
Cl25 C24 Cl24 112.3(3)

loop_
_geom_bond_atom_site_label_1
_geom_bond_atom_site_label_2
_geom_bond_distance
Fe1 N2 2.108(3)
Fe1 N3 2.244(3)
Fe1 N1 2.247(3)
Fe1 Cl2 2.2907(13)
Fe1 Cl1 2.3096(12)
F1 C11 1.391(7)
F2 C18 1.363(5)
N1 C1 1.274(5)
N1 C10 1.434(5)
N2 C6 1.333(5)
N2 C2 1.339(5)
N3 C7 1.281(5)
N3 C17 1.430(5)
C1 C2 1.487(6)
C1 C8 1.493(6)
C2 C3 1.389(6)
C3 C4 1.382(6)
C4 C5 1.384(6)
C5 C6 1.390(6)
C6 C7 1.499(5)
C7 C9 1.490(6)
C10 C15 1.380(7)
C10 C11 1.390(7)
C11 C12 1.367(8)
C12 C13 1.338(9)
C13 C14 1.378(9)
C14 C15 1.463(8)
C15 C16 1.502(8)
C17 C18 1.382(5)
C17 C22 1.406(5)
C18 C19 1.380(6)
C19 C20 1.378(6)
C20 C21 1.381(6)
C21 C22 1.394(6)
C22 C23 1.484(5)
Cl24 C24 1.755(5)
Cl25 C24 1.741(5)

loop_
_geom_torsion_atom_site_label_1
_geom_torsion_atom_site_label_2
_geom_torsion_atom_site_label_3
_geom_torsion_atom_site_label_4
_geom_torsion
N2 Fe1 N1 C1 2.9(3)
N3 Fe1 N1 C1 1.8(4)
Cl2 Fe1 N1 C1 -123.1(3)
Cl1 Fe1 N1 C1 122.6(3)
N2 Fe1 N1 C10 177.2(3)
N3 Fe1 N1 C10 176.1(3)
Cl2 Fe1 N1 C10 51.2(3)
Cl1 Fe1 N1 C10 -63.1(3)
N3 Fe1 N2 C6 -5.1(3)
N1 Fe1 N2 C6 175.5(3)
Cl2 Fe1 N2 C6 -98.5(3)
Cl1 Fe1 N2 C6 84.0(3)
N3 Fe1 N2 C2 -179.0(3)
N1 Fe1 N2 C2 1.6(3)
Cl2 Fe1 N2 C2 87.6(3)
Cl1 Fe1 N2 C2 -89.8(3)
N2 Fe1 N3 C7 0.9(3)
N1 Fe1 N3 C7 1.9(4)
Cl2 Fe1 N3 C7 125.5(3)
Cl1 Fe1 N3 C7 -119.4(3)
N2 Fe1 N3 C17 -178.8(3)
N1 Fe1 N3 C17 -177.7(2)
Cl2 Fe1 N3 C17 -54.1(3)
Cl1 Fe1 N3 C17 61.0(3)
C10 N1 C1 C2 179.1(3)
Fe1 N1 C1 C2 -6.4(4)
C10 N1 C1 C8 -1.1(6)
Fe1 N1 C1 C8 173.4(4)
C6 N2 C2 C3 -0.4(5)
Fe1 N2 C2 C3 173.5(3)
C6 N2 C2 C1 -179.0(3)
Fe1 N2 C2 C1 -5.2(4)
N1 C1 C2 N2 7.6(5)
C8 C1 C2 N2 -172.2(4)
N1 C1 C2 C3 -171.0(4)
C8 C1 C2 C3 9.2(6)
N2 C2 C3 C4 -1.0(6)
C1 C2 C3 C4 177.5(4)
C2 C3 C4 C5 1.0(6)
C3 C4 C5 C6 0.4(6)
C2 N2 C6 C5 1.8(6)
Fe1 N2 C6 C5 -172.1(3)
C2 N2 C6 C7 -177.9(3)
Fe1 N2 C6 C7 8.3(4)
C4 C5 C6 N2 -1.8(6)
C4 C5 C6 C7 177.8(4)
C17 N3 C7 C9 3.4(6)
Fe1 N3 C7 C9 -176.3(3)
C17 N3 C7 C6 -177.5(3)
Fe1 N3 C7 C6 2.9(4)
N2 C6 C7 N3 -7.2(5)
C5 C6 C7 N3 173.2(4)
N2 C6 C7 C9 172.0(4)
C5 C6 C7 C9 -7.6(6)
C1 N1 C10 C15 -94.8(5)
Fe1 N1 C10 C15 91.1(4)
C1 N1 C10 C11 87.9(5)
Fe1 N1 C10 C11 -86.2(4)
C15 C10 C11 C12 -3.6(8)
N1 C10 C11 C12 173.8(5)
C15 C10 C11 F1 175.6(4)
N1 C10 C11 F1 -7.0(6)
C10 C11 C12 C13 3.4(8)
F1 C11 C12 C13 -175.8(5)
C11 C12 C13 C14 -0.6(9)
C12 C13 C14 C15 -1.7(9)
C11 C10 C15 C14 0.9(6)
N1 C10 C15 C14 -176.4(4)
C11 C10 C15 C16 -176.9(4)
N1 C10 C15 C16 5.8(7)
C13 C14 C15 C10 1.5(7)
C13 C14 C15 C16 179.1(5)
C7 N3 C17 C18 -99.4(5)
Fe1 N3 C17 C18 80.2(4)
C7 N3 C17 C22 81.6(5)
Fe1 N3 C17 C22 -98.8(4)
C22 C17 C18 F2 -176.2(3)
N3 C17 C18 F2 4.7(6)
C22 C17 C18 C19 1.8(6)
N3 C17 C18 C19 -177.2(4)
F2 C18 C19 C20 177.9(4)
C17 C18 C19 C20 -0.2(7)
C18 C19 C20 C21 -0.9(7)
C19 C20 C21 C22 0.2(7)
C20 C21 C22 C17 1.4(6)
C20 C21 C22 C23 -177.8(4)
C18 C17 C22 C21 -2.4(6)
N3 C17 C22 C21 176.7(4)
C18 C17 C22 C23 176.9(4)
N3 C17 C22 C23 -4.1(6)
